data_4133322
loop_
_publ_author_name
'Zhai, Feng'
'Bukhryakov, Konstantin V.'
'Schrock, Richard R.'
'Hoveyda, Amir H.'
'Tsay, Charlene'
'M\"uller, Peter'

_publ_section_title
;
 Syntheses of Molybdenum Oxo Benzylidene Complexes.
;
_journal_issue 42
_journal_name_full 'Journal of the American Chemical Society'
_journal_page_first 13609
_journal_page_last 13613
_journal_paper_doi 10.1021/jacs.8b09616
_journal_volume 140
_journal_year 2018
_chemical_formula_sum 'C51.5 H70 F24 Mo2 O11'
_chemical_formula_weight 1512.95
_space_group_crystal_system tetragonal
_space_group_IT_number 114
_space_group_name_Hall 'P -4 2n'
_space_group_name_H-M_alt 'P -4 21 c'
_atom_sites_solution_hydrogens mixed
_atom_sites_solution_primary direct
_atom_sites_solution_secondary difmap
_audit_creation_method SHELXL-2017/2
_cell_angle_alpha 90
_cell_angle_beta 90
_cell_angle_gamma 90
_cell_formula_units_Z 4
_cell_length_a 17.0065(4)
_cell_length_b 17.0065(4)
_cell_length_c 21.4575(6)
_cell_measurement_reflns_used 9883
_cell_measurement_temperature 100(2)
_cell_measurement_theta_max 34.23
_cell_measurement_theta_min 2.24
_cell_volume 6206.0(3)
_computing_cell_refinement 'SAINT 8.38A (Bruker-AXS, 2017)'
_computing_data_collection 'APEX3 v2017.3.0 (Bruker-AXS, 2017)'
_computing_data_reduction 'SAINT 8.38A (Bruker-AXS, 2017)'
_computing_molecular_graphics 'Bruker SHELXTL'
_computing_publication_material 'Bruker SHELXTL'
_computing_structure_refinement 'SHELXL-2017/2 (Sheldrick, 2017)'
_computing_structure_solution 'SHELXT-2015 (Sheldrick, 2015)'
_diffrn_ambient_temperature 100(2)
_diffrn_detector_area_resol_mean 7.4
_diffrn_measured_fraction_theta_full 1.000
_diffrn_measured_fraction_theta_max 1.000
_diffrn_measurement_device_type 'Bruker Photon2 CPAD'
_diffrn_measurement_method '\f and \w scans'
_diffrn_radiation_type MoK\a
_diffrn_radiation_wavelength 0.71073
_diffrn_reflns_av_R_equivalents 0.0666
_diffrn_reflns_av_unetI/netI 0.0209
_diffrn_reflns_Laue_measured_fraction_full 1.000
_diffrn_reflns_Laue_measured_fraction_max 1.000
_diffrn_reflns_limit_h_max 27
_diffrn_reflns_limit_h_min -27
_diffrn_reflns_limit_k_max 27
_diffrn_reflns_limit_k_min -27
_diffrn_reflns_limit_l_max 34
_diffrn_reflns_limit_l_min -34
_diffrn_reflns_number 394249
_diffrn_reflns_point_group_measured_fraction_full 1.000
_diffrn_reflns_point_group_measured_fraction_max 1.000
_diffrn_reflns_theta_full 25.242
_diffrn_reflns_theta_max 34.967
_diffrn_reflns_theta_min 1.528
_diffrn_source 'I\mS micro-focus sealed tube, multilayer optics'
_exptl_absorpt_coefficient_mu 0.530
_exptl_absorpt_correction_T_max 0.7471
_exptl_absorpt_correction_T_min 0.6901
_exptl_absorpt_correction_type multi-scan
_exptl_absorpt_process_details 'SADABS (Herbst-Irmer et al., 2015)'
_exptl_crystal_colour orange
_exptl_crystal_density_diffrn 1.619
_exptl_crystal_density_method 'not measured'
_exptl_crystal_description blade
_exptl_crystal_F_000 3068
_exptl_crystal_size_max 0.280
_exptl_crystal_size_mid 0.160
_exptl_crystal_size_min 0.124
_refine_diff_density_max 0.702
_refine_diff_density_min -0.854
_refine_diff_density_rms 0.081
_refine_ls_abs_structure_details
; 
 Refined as an inversion twin. 
;
_refine_ls_abs_structure_Flack 0.35(3)
_refine_ls_extinction_method none
_refine_ls_goodness_of_fit_ref 1.173
_refine_ls_hydrogen_treatment mixed
_refine_ls_matrix_type full
_refine_ls_number_parameters 573
_refine_ls_number_reflns 13651
_refine_ls_number_restraints 615
_refine_ls_restrained_S_all 1.161
_refine_ls_R_factor_all 0.0446
_refine_ls_R_factor_gt 0.0396
_refine_ls_shift/su_max 0.001
_refine_ls_shift/su_mean 0.000
_refine_ls_structure_factor_coef Fsqd
_refine_ls_weighting_details 'w=1/[\s^2^(Fo^2^)+(0.0194P)^2^+6.5987P] where P=(Fo^2^+2Fc^2^)/3'
_refine_ls_weighting_scheme calc
_refine_ls_wR_factor_gt 0.0847
_refine_ls_wR_factor_ref 0.0869
_reflns_Friedel_coverage 0.859
_reflns_Friedel_fraction_full 1.000
_reflns_Friedel_fraction_max 1.000
_reflns_number_gt 12714
_reflns_number_total 13651
_reflns_threshold_expression 'I > 2\s(I)'
_cod_data_source_file ja8b09616_si_002.cif
_cod_data_source_block P18075
_cod_original_formula_sum 'C51.50 H70 F24 Mo2 O11'
_cod_database_code 4133322
_shelx_shelxl_version_number 2017/2
_shelx_space_group_comment
; 
The symmetry employed for this shelxl refinement is uniquely defined 
by the following loop, which should always be used as a source of 
symmetry information in preference to the above space-group names. 
They are only intended as comments. 
;
_shelx_estimated_absorpt_t_min 0.866
_shelx_estimated_absorpt_t_max 0.937

loop_
_space_group_symop_operation_xyz
'x, y, z'
'-x, -y, z'
'y, -x, -z'
'-y, x, -z'
'-x+1/2, y+1/2, -z+1/2'
'x+1/2, -y+1/2, -z+1/2'
'-y+1/2, -x+1/2, z+1/2'
'y+1/2, x+1/2, z+1/2'

loop_
_atom_site_label
_atom_site_type_symbol
_atom_site_fract_x
_atom_site_fract_y
_atom_site_fract_z
_atom_site_U_iso_or_equiv
_atom_site_adp_type
_atom_site_occupancy
_atom_site_site_symmetry_order
_atom_site_calc_flag
_atom_site_refinement_flags_posn
_atom_site_refinement_flags_adp
_atom_site_refinement_flags_occupancy
_atom_site_disorder_assembly
_atom_site_disorder_group
Mo1 Mo 0.49253(2) 0.09294(2) 0.31560(2) 0.01761(4) Uani 1 1 d . . . . .
C11 C 0.49121(18) 0.13999(16) 0.24281(12) 0.0203(5) Uani 1 1 d . . . . .
C12 C 0.49021(16) 0.17812(15) 0.18232(13) 0.0203(4) Uani 1 1 d . . . . .
C13 C 0.41870(18) 0.1923(2) 0.15171(15) 0.0250(6) Uani 1 1 d . . . . .
H13 H 0.371029 0.174127 0.169765 0.030 Uiso 1 1 calc R U . . .
C14 C 0.4167(2) 0.2323(2) 0.09550(16) 0.0294(7) Uani 1 1 d . . . . .
H14 H 0.367824 0.241867 0.075388 0.035 Uiso 1 1 calc R U . . .
C15 C 0.4864(2) 0.25857(18) 0.06857(13) 0.0248(6) Uani 1 1 d . . . . .
C16 C 0.5581(2) 0.2433(2) 0.09712(15) 0.0252(6) Uani 1 1 d . . . . .
H16 H 0.605811 0.260021 0.078237 0.030 Uiso 1 1 calc R U . . .
C17 C 0.55939(19) 0.20329(19) 0.15364(15) 0.0240(6) Uani 1 1 d . . . . .
H17 H 0.608436 0.192867 0.173153 0.029 Uiso 1 1 calc R U . . .
O1 O 0.47804(16) 0.29914(17) 0.01420(11) 0.0340(6) Uani 1 1 d . . . . .
C18 C 0.5477(3) 0.3268(3) -0.01565(19) 0.0453(10) Uani 1 1 d . . . . .
H18A H 0.576217 0.361870 0.012669 0.068 Uiso 1 1 calc R U . . .
H18B H 0.533504 0.355570 -0.053599 0.068 Uiso 1 1 calc R U . . .
H18C H 0.581192 0.281979 -0.026543 0.068 Uiso 1 1 calc R U . . .
O2 O 0.40360(13) 0.13768(12) 0.35941(10) 0.0212(4) Uani 1 1 d . . . . .
C21 C 0.34111(18) 0.18908(19) 0.35137(15) 0.0236(5) Uani 1 1 d . . . . .
C22 C 0.3592(2) 0.2595(2) 0.30970(19) 0.0324(7) Uani 1 1 d . . . . .
H22A H 0.400016 0.291895 0.329226 0.049 Uiso 1 1 calc R U . . .
H22B H 0.311437 0.290954 0.304062 0.049 Uiso 1 1 calc R U . . .
H22C H 0.377786 0.240939 0.269051 0.049 Uiso 1 1 calc R U . . .
C23 C 0.3208(2) 0.2204(2) 0.41705(19) 0.0347(8) Uani 1 1 d . . . . .
F1 F 0.26338(16) 0.27454(17) 0.41585(12) 0.0466(6) Uani 1 1 d . . . . .
F2 F 0.38327(16) 0.25357(17) 0.44285(13) 0.0472(6) Uani 1 1 d . . . . .
F3 F 0.29688(18) 0.16321(18) 0.45572(12) 0.0505(7) Uani 1 1 d . . . . .
C24 C 0.2723(2) 0.1421(2) 0.3242(2) 0.0348(8) Uani 1 1 d . . . . .
F4 F 0.25712(15) 0.07634(17) 0.35583(14) 0.0496(7) Uani 1 1 d . . . . .
F5 F 0.28819(15) 0.12102(17) 0.26565(12) 0.0441(6) Uani 1 1 d . . . . .
F6 F 0.20509(13) 0.18359(17) 0.32169(15) 0.0507(7) Uani 1 1 d . . . . .
O3 O 0.56980(12) 0.15170(13) 0.36292(10) 0.0208(4) Uani 1 1 d . . . . .
C31 C 0.62150(19) 0.2140(2) 0.35738(16) 0.0262(6) Uani 1 1 d . . . . .
C32 C 0.5907(2) 0.28238(19) 0.3181(2) 0.0354(7) Uani 1 1 d . . . . .
H32A H 0.575484 0.262998 0.276840 0.053 Uiso 1 1 calc R U . . .
H32B H 0.632076 0.322131 0.313638 0.053 Uiso 1 1 calc R U . . .
H32C H 0.544950 0.305830 0.338681 0.053 Uiso 1 1 calc R U . . .
C33 C 0.6984(2) 0.1821(3) 0.32951(17) 0.0360(8) Uani 1 1 d . . . . .
F7 F 0.68648(14) 0.15962(17) 0.27056(11) 0.0413(6) Uani 1 1 d . . . . .
F8 F 0.72667(15) 0.11994(19) 0.35977(13) 0.0515(7) Uani 1 1 d . . . . .
F9 F 0.75514(15) 0.2370(2) 0.32823(13) 0.0611(9) Uani 1 1 d . . . . .
C34 C 0.6363(2) 0.2435(2) 0.42465(19) 0.0351(8) Uani 1 1 d . . . . .
F10 F 0.66717(17) 0.18879(16) 0.46171(11) 0.0434(6) Uani 1 1 d . . . . .
F11 F 0.6848(2) 0.30573(17) 0.42659(13) 0.0579(8) Uani 1 1 d . . . . .
F12 F 0.56876(17) 0.26571(16) 0.45038(13) 0.0469(6) Uani 1 1 d . . . . .
O4 O 0.500000 0.000000 0.40475(12) 0.0218(5) Uani 1 2 d S TU P . .
C41 C 0.5630(11) 0.0089(11) 0.4459(11) 0.020(2) Uani 0.5 1 d . U P A -1
H41A H 0.565795 0.063117 0.462582 0.024 Uiso 0.5 1 calc R U P A -1
H41B H 0.613633 -0.004509 0.425782 0.024 Uiso 0.5 1 calc R U P A -1
C42 C 0.5416(4) -0.0509(4) 0.4974(3) 0.0274(13) Uani 0.5 1 d . U P A -1
H42A H 0.557598 -0.104746 0.485402 0.033 Uiso 0.5 1 calc R U P A -1
H42B H 0.567300 -0.036990 0.537335 0.033 Uiso 0.5 1 calc R U P A -1
C43 C 0.4520(4) -0.0447(4) 0.5029(3) 0.0255(12) Uani 0.5 1 d . U P A -1
H43A H 0.427524 -0.097487 0.502104 0.031 Uiso 0.5 1 calc R U P A -1
H43B H 0.436889 -0.017847 0.542020 0.031 Uiso 0.5 1 calc R U P A -1
C44 C 0.4267(12) 0.0035(11) 0.4463(10) 0.020(2) Uani 0.5 1 d . U P A -1
H44A H 0.413851 0.058268 0.458051 0.024 Uiso 0.5 1 calc R U P A -1
H44B H 0.380640 -0.020467 0.425324 0.024 Uiso 0.5 1 calc R U P A -1
O5 O 0.42544(12) -0.00609(14) 0.29573(9) 0.0205(4) Uani 1 1 d D . . . .
H5 H 0.401(2) -0.010(3) 0.2629(13) 0.025 Uiso 1 1 d D U . . .
O1S O 0.3603(3) -0.0210(4) 0.1785(3) 0.0337(12) Uani 0.505(7) 1 d D U P B 1
C1S C 0.2788(4) -0.0311(5) 0.1672(4) 0.0378(17) Uani 0.505(7) 1 d D U P B 1
H1S1 H 0.247746 -0.018394 0.204951 0.045 Uiso 0.505(7) 1 calc R U P B 1
H1S2 H 0.267167 -0.085914 0.154601 0.045 Uiso 0.505(7) 1 calc R U P B 1
C2S C 0.2605(6) 0.0253(8) 0.1153(5) 0.048(2) Uani 0.505(7) 1 d D U P B 1
H2S1 H 0.251421 0.079107 0.131322 0.058 Uiso 0.505(7) 1 calc R U P B 1
H2S2 H 0.213828 0.008125 0.091233 0.058 Uiso 0.505(7) 1 calc R U P B 1
C3S C 0.3354(5) 0.0211(6) 0.0757(3) 0.046(2) Uani 0.505(7) 1 d D U P B 1
H3S1 H 0.328809 -0.015689 0.040375 0.055 Uiso 0.505(7) 1 calc R U P B 1
H3S2 H 0.349654 0.073633 0.059302 0.055 Uiso 0.505(7) 1 calc R U P B 1
C4S C 0.3971(4) -0.0084(5) 0.1207(3) 0.0305(14) Uani 0.505(7) 1 d D U P B 1
H4S1 H 0.420232 -0.058119 0.105174 0.037 Uiso 0.505(7) 1 calc R U P B 1
H4S2 H 0.439704 0.030820 0.125125 0.037 Uiso 0.505(7) 1 calc R U P B 1
O1T O 0.3286(4) -0.0222(5) 0.1958(3) 0.0432(16) Uani 0.495(7) 1 d D U P B 2
C1T C 0.2454(5) -0.0297(6) 0.1970(4) 0.052(2) Uani 0.495(7) 1 d D U P B 2
H1T1 H 0.224204 -0.008305 0.236475 0.062 Uiso 0.495(7) 1 calc R U P B 2
H1T2 H 0.230236 -0.085804 0.193920 0.062 Uiso 0.495(7) 1 calc R U P B 2
C2T C 0.2134(7) 0.0150(10) 0.1429(6) 0.081(4) Uani 0.495(7) 1 d D U P B 2
H2T1 H 0.196041 0.068216 0.155737 0.097 Uiso 0.495(7) 1 calc R U P B 2
H2T2 H 0.168459 -0.013009 0.123750 0.097 Uiso 0.495(7) 1 calc R U P B 2
C3T C 0.2826(6) 0.0196(10) 0.0982(4) 0.056(3) Uani 0.495(7) 1 d D U P B 2
H3T1 H 0.273493 -0.013970 0.061168 0.067 Uiso 0.495(7) 1 calc R U P B 2
H3T2 H 0.291412 0.074372 0.084217 0.067 Uiso 0.495(7) 1 calc R U P B 2
C4T C 0.3523(4) -0.0101(5) 0.1357(3) 0.0319(15) Uani 0.495(7) 1 d D U P B 2
H4T1 H 0.371983 -0.059919 0.117616 0.038 Uiso 0.495(7) 1 calc R U P B 2
H4T2 H 0.395350 0.028989 0.134594 0.038 Uiso 0.495(7) 1 calc R U P B 2
C5S C 0.5555(10) 0.5902(7) 0.1969(6) 0.071(4) Uani 0.5 1 d D U P C -1
H5S1 H 0.538510 0.569283 0.237325 0.107 Uiso 0.5 1 calc R U P C -1
H5S2 H 0.546034 0.646983 0.195677 0.107 Uiso 0.5 1 calc R U P C -1
H5S3 H 0.611668 0.579791 0.191161 0.107 Uiso 0.5 1 calc R U P C -1
C6S C 0.5096(8) 0.5508(7) 0.1456(5) 0.047(2) Uani 0.5 1 d D U P C -1
H6S1 H 0.526137 0.573163 0.105099 0.057 Uiso 0.5 1 calc R U P C -1
H6S2 H 0.453018 0.562694 0.151223 0.057 Uiso 0.5 1 calc R U P C -1
C7S C 0.5205(8) 0.4626(7) 0.1439(5) 0.054(3) Uani 0.5 1 d D U P C -1
H7S1 H 0.576900 0.450667 0.137625 0.065 Uiso 0.5 1 calc R U P C -1
H7S2 H 0.491225 0.441019 0.107845 0.065 Uiso 0.5 1 calc R U P C -1
C8S C 0.4924(7) 0.4219(6) 0.2029(5) 0.061(3) Uani 0.5 1 d D U P C -1
H8S1 H 0.498401 0.364384 0.197808 0.074 Uiso 0.5 1 calc R U P C -1
H8S2 H 0.526064 0.438501 0.238153 0.074 Uiso 0.5 1 calc R U P C -1
C9S C 0.4077(8) 0.4403(10) 0.2182(9) 0.102(5) Uani 0.5 1 d D U P C -1
H9S1 H 0.404689 0.491092 0.239616 0.153 Uiso 0.5 1 calc R U P C -1
H9S2 H 0.386406 0.399064 0.245308 0.153 Uiso 0.5 1 calc R U P C -1
H9S3 H 0.376913 0.442592 0.179615 0.153 Uiso 0.5 1 calc R U P C -1
C10S C 0.447(3) 0.536(4) 0.597(2) 0.082(9) Uani 0.140(8) 1 d D U P D -1
H10A H 0.453794 0.518267 0.640505 0.122 Uiso 0.140(8) 1 calc R U P D -1
H10B H 0.436945 0.592233 0.596375 0.122 Uiso 0.140(8) 1 calc R U P D -1
H10C H 0.403408 0.507385 0.578109 0.122 Uiso 0.140(8) 1 calc R U P D -1
C11S C 0.522(2) 0.518(4) 0.5614(15) 0.083(7) Uani 0.140(8) 1 d D U P D -1
H11A H 0.566377 0.546216 0.581393 0.100 Uiso 0.140(8) 1 calc R U P D -1
H11B H 0.532835 0.461355 0.563123 0.100 Uiso 0.140(8) 1 calc R U P D -1
C12S C 0.516(3) 0.544(2) 0.4942(15) 0.085(7) Uani 0.140(8) 1 d D U P D -1
H12A H 0.465932 0.572120 0.487800 0.102 Uiso 0.140(8) 1 calc R U P D -1
H12B H 0.559550 0.580718 0.484829 0.102 Uiso 0.140(8) 1 calc R U P D -1
C13S C 0.520(4) 0.475(2) 0.4495(16) 0.086(7) Uani 0.140(8) 1 d D U P D -1
H13A H 0.470267 0.445563 0.451831 0.103 Uiso 0.140(8) 1 calc R U P D -1
H13B H 0.563146 0.439804 0.462628 0.103 Uiso 0.140(8) 1 calc R U P D -1
C14S C 0.534(4) 0.500(4) 0.3830(15) 0.088(10) Uani 0.140(8) 1 d D U P D -1
H14A H 0.536080 0.453646 0.356211 0.133 Uiso 0.140(8) 1 calc R U P D -1
H14B H 0.491029 0.534589 0.369325 0.133 Uiso 0.140(8) 1 calc R U P D -1
H14C H 0.583959 0.528826 0.380128 0.133 Uiso 0.140(8) 1 calc R U P D -1
C10T C 0.475(4) 0.520(6) 0.619(2) 0.080(9) Uani 0.110(8) 1 d D U P D -2
H10D H 0.487894 0.492943 0.657758 0.121 Uiso 0.110(8) 1 calc R U P D -2
H10E H 0.496194 0.573062 0.619198 0.121 Uiso 0.110(8) 1 calc R U P D -2
H10F H 0.417661 0.521694 0.613660 0.121 Uiso 0.110(8) 1 calc R U P D -2
C11T C 0.510(4) 0.475(4) 0.565(2) 0.084(7) Uani 0.110(8) 1 d D U P D -2
H11C H 0.568059 0.471604 0.570292 0.101 Uiso 0.110(8) 1 calc R U P D -2
H11D H 0.489507 0.420225 0.564753 0.101 Uiso 0.110(8) 1 calc R U P D -2
C12T C 0.492(4) 0.513(3) 0.503(2) 0.084(7) Uani 0.110(8) 1 d D U P D -2
H12C H 0.541673 0.533765 0.484637 0.101 Uiso 0.110(8) 1 calc R U P D -2
H12D H 0.455909 0.557161 0.509196 0.101 Uiso 0.110(8) 1 calc R U P D -2
C13T C 0.456(3) 0.455(4) 0.457(2) 0.087(7) Uani 0.110(8) 1 d D U P D -2
H13C H 0.468647 0.400798 0.470613 0.105 Uiso 0.110(8) 1 calc R U P D -2
H13D H 0.398205 0.461199 0.457987 0.105 Uiso 0.110(8) 1 calc R U P D -2
C14T C 0.486(6) 0.468(5) 0.392(2) 0.086(9) Uani 0.110(8) 1 d D U P D -2
H14D H 0.460909 0.429576 0.363708 0.129 Uiso 0.110(8) 1 calc R U P D -2
H14E H 0.472468 0.521184 0.378095 0.129 Uiso 0.110(8) 1 calc R U P D -2
H14F H 0.542874 0.460813 0.390715 0.129 Uiso 0.110(8) 1 calc R U P D -2

loop_
_atom_site_aniso_label
_atom_site_aniso_U_11
_atom_site_aniso_U_22
_atom_site_aniso_U_33
_atom_site_aniso_U_23
_atom_site_aniso_U_13
_atom_site_aniso_U_12
Mo1 0.01932(9) 0.01697(9) 0.01654(7) 0.00030(8) 0.00016(8) 0.00025(7)
C11 0.0211(12) 0.0195(11) 0.0204(11) 0.0012(9) 0.0010(10) -0.0001(9)
C12 0.0235(11) 0.0185(10) 0.0188(9) 0.0015(10) 0.0007(12) -0.0007(8)
C13 0.0203(13) 0.0324(15) 0.0224(13) 0.0041(11) -0.0003(10) -0.0038(11)
C14 0.0248(15) 0.0413(18) 0.0220(14) 0.0054(13) -0.0026(11) 0.0032(13)
C15 0.0327(16) 0.0241(13) 0.0177(11) 0.0026(10) -0.0013(11) 0.0044(11)
C16 0.0257(14) 0.0272(14) 0.0228(13) 0.0031(11) 0.0030(11) -0.0008(11)
C17 0.0224(13) 0.0272(14) 0.0225(13) 0.0047(11) -0.0011(10) 0.0014(11)
O1 0.0385(14) 0.0401(14) 0.0234(10) 0.0110(10) 0.0001(10) 0.0055(11)
C18 0.050(2) 0.055(3) 0.0307(18) 0.0189(18) 0.0083(17) 0.003(2)
O2 0.0187(9) 0.0221(9) 0.0227(10) -0.0001(7) 0.0013(8) 0.0038(8)
C21 0.0198(12) 0.0249(13) 0.0260(13) -0.0007(11) 0.0010(10) 0.0039(10)
C22 0.0314(15) 0.0299(14) 0.0358(18) 0.0064(14) 0.0040(14) 0.0087(12)
C23 0.0330(17) 0.0400(19) 0.0311(17) -0.0002(15) 0.0042(14) 0.0129(15)
F1 0.0436(14) 0.0527(15) 0.0436(14) -0.0039(12) 0.0075(11) 0.0282(12)
F2 0.0434(14) 0.0563(16) 0.0420(14) -0.0229(12) -0.0067(11) 0.0116(12)
F3 0.0580(17) 0.0599(17) 0.0337(13) 0.0089(12) 0.0197(12) 0.0161(14)
C24 0.0214(13) 0.0450(19) 0.038(2) 0.0039(16) -0.0011(13) 0.0001(12)
F4 0.0333(12) 0.0541(16) 0.0614(17) 0.0137(13) -0.0029(12) -0.0171(11)
F5 0.0345(12) 0.0584(16) 0.0393(13) -0.0107(12) -0.0062(10) -0.0037(11)
F6 0.0220(9) 0.0708(18) 0.0593(17) -0.0013(15) -0.0066(11) 0.0104(11)
O3 0.0193(9) 0.0221(9) 0.0211(9) 0.0004(7) -0.0006(7) -0.0048(7)
C31 0.0259(14) 0.0276(14) 0.0250(14) 0.0026(11) -0.0022(11) -0.0086(11)
C32 0.0410(17) 0.0270(14) 0.0381(17) 0.0088(15) -0.0068(18) -0.0101(13)
C33 0.0204(14) 0.060(2) 0.0277(16) 0.0062(15) -0.0013(11) -0.0069(15)
F7 0.0292(11) 0.0675(17) 0.0271(11) 0.0036(11) 0.0034(9) 0.0005(11)
F8 0.0324(12) 0.079(2) 0.0433(14) 0.0188(14) 0.0014(10) 0.0204(13)
F9 0.0312(12) 0.100(2) 0.0524(17) 0.0077(16) 0.0014(11) -0.0335(14)
C34 0.041(2) 0.0323(17) 0.0316(17) -0.0013(14) -0.0019(15) -0.0160(15)
F10 0.0600(17) 0.0435(13) 0.0268(11) 0.0036(10) -0.0155(11) -0.0132(12)
F11 0.079(2) 0.0519(16) 0.0431(14) 0.0001(12) -0.0105(14) -0.0445(15)
F12 0.0548(16) 0.0460(14) 0.0398(13) -0.0150(11) 0.0054(12) -0.0059(12)
O4 0.0219(13) 0.0266(14) 0.0168(11) 0.000 0.000 -0.0039(12)
C41 0.018(5) 0.017(5) 0.026(4) 0.003(3) -0.004(3) 0.004(4)
C42 0.032(3) 0.030(3) 0.020(3) 0.003(2) 0.001(2) 0.009(2)
C43 0.026(3) 0.030(3) 0.021(3) 0.003(2) 0.001(2) -0.001(2)
C44 0.022(5) 0.020(6) 0.018(3) 0.000(3) 0.008(3) 0.007(3)
O5 0.0212(9) 0.0206(9) 0.0198(7) -0.0007(8) -0.0036(6) 0.0003(7)
O1S 0.022(2) 0.047(3) 0.032(3) 0.000(2) 0.001(2) -0.006(2)
C1S 0.028(3) 0.048(4) 0.038(4) 0.002(3) 0.001(3) -0.010(3)
C2S 0.033(4) 0.059(5) 0.054(6) 0.006(5) -0.006(4) 0.016(4)
C3S 0.049(5) 0.059(5) 0.029(3) 0.003(3) -0.005(3) -0.009(4)
C4S 0.034(3) 0.033(3) 0.025(2) 0.001(2) 0.007(2) 0.003(3)
O1T 0.033(3) 0.063(4) 0.034(3) -0.001(3) -0.007(2) -0.009(3)
C1T 0.044(4) 0.059(5) 0.053(5) -0.001(4) -0.009(4) -0.016(4)
C2T 0.072(7) 0.100(9) 0.071(7) 0.021(7) -0.004(5) 0.043(7)
C3T 0.049(6) 0.078(7) 0.040(5) -0.001(5) -0.013(4) 0.025(6)
C4T 0.034(4) 0.031(3) 0.030(3) -0.001(3) 0.003(3) 0.007(3)
C5S 0.090(9) 0.044(5) 0.080(8) 0.015(5) -0.028(7) -0.014(6)
C6S 0.058(7) 0.038(4) 0.045(4) 0.010(4) 0.007(4) 0.009(5)
C7S 0.066(8) 0.040(4) 0.057(5) 0.001(4) 0.009(5) 0.007(5)
C8S 0.077(6) 0.038(4) 0.070(6) 0.009(4) 0.008(6) 0.002(5)
C9S 0.083(8) 0.091(10) 0.132(13) 0.028(10) 0.045(9) -0.002(8)
C10S 0.063(18) 0.080(19) 0.101(16) 0.038(16) 0.043(14) 0.025(16)
C11S 0.067(16) 0.087(16) 0.097(11) 0.036(12) 0.045(12) 0.026(15)
C12S 0.073(16) 0.085(15) 0.097(11) 0.035(12) 0.041(12) 0.032(14)
C13S 0.074(16) 0.083(15) 0.099(11) 0.034(12) 0.036(13) 0.038(15)
C14S 0.08(2) 0.09(2) 0.095(12) 0.031(14) 0.025(17) 0.03(2)
C10T 0.06(2) 0.09(2) 0.097(12) 0.042(16) 0.049(15) 0.021(18)
C11T 0.069(16) 0.086(16) 0.097(11) 0.038(12) 0.042(12) 0.030(15)
C12T 0.072(16) 0.086(16) 0.096(11) 0.034(12) 0.041(12) 0.032(14)
C13T 0.075(16) 0.086(16) 0.101(12) 0.033(12) 0.036(13) 0.035(15)
C14T 0.08(2) 0.08(2) 0.099(12) 0.032(15) 0.034(16) 0.03(2)

loop_
_atom_type_symbol
_atom_type_description
_atom_type_scat_dispersion_real
_atom_type_scat_dispersion_imag
_atom_type_scat_source
C C 0.0033 0.0016 'International Tables Vol C Tables 4.2.6.8 and 6.1.1.4'
H H 0.0000 0.0000 'International Tables Vol C Tables 4.2.6.8 and 6.1.1.4'
O O 0.0106 0.0060 'International Tables Vol C Tables 4.2.6.8 and 6.1.1.4'
F F 0.0171 0.0103 'International Tables Vol C Tables 4.2.6.8 and 6.1.1.4'
Mo Mo -1.6832 0.6857 'International Tables Vol C Tables 4.2.6.8 and 6.1.1.4'

loop_
_geom_angle_atom_site_label_1
_geom_angle_atom_site_label_2
_geom_angle_atom_site_label_3
_geom_angle
_geom_angle_site_symmetry_1
_geom_angle_site_symmetry_3
C11 Mo1 O2 104.06(12) . .
C11 Mo1 O3 103.88(12) . .
O2 Mo1 O3 94.16(9) . .
C11 Mo1 O5 98.64(11) . 2_655
O2 Mo1 O5 154.70(9) . 2_655
O3 Mo1 O5 91.08(9) . 2_655
C11 Mo1 O5 100.36(11) . .
O2 Mo1 O5 89.38(9) . .
O3 Mo1 O5 153.82(9) . .
O5 Mo1 O5 75.54(9) 2_655 .
C11 Mo1 O4 167.37(10) . .
O2 Mo1 O4 85.19(7) . .
O3 Mo1 O4 83.68(7) . .
O5 Mo1 O4 70.80(6) 2_655 .
O5 Mo1 O4 70.76(6) . .
C11 Mo1 Mo1 117.09(9) . 2_655
O2 Mo1 Mo1 117.01(7) . 2_655
O3 Mo1 Mo1 117.36(7) . 2_655
O5 Mo1 Mo1 40.27(6) 2_655 2_655
O5 Mo1 Mo1 40.21(6) . 2_655
O4 Mo1 Mo1 50.34(4) . 2_655
C12 C11 Mo1 179.4(2) . .
C17 C12 C13 118.2(3) . .
C17 C12 C11 121.5(3) . .
C13 C12 C11 120.4(3) . .
C14 C13 C12 120.9(3) . .
C14 C13 H13 119.6 . .
C12 C13 H13 119.6 . .
C13 C14 C15 119.8(3) . .
C13 C14 H14 120.1 . .
C15 C14 H14 120.1 . .
O1 C15 C16 124.3(3) . .
O1 C15 C14 115.4(3) . .
C16 C15 C14 120.3(3) . .
C15 C16 C17 119.3(3) . .
C15 C16 H16 120.4 . .
C17 C16 H16 120.4 . .
C16 C17 C12 121.5(3) . .
C16 C17 H17 119.3 . .
C12 C17 H17 119.3 . .
C15 O1 C18 117.7(3) . .
O1 C18 H18A 109.5 . .
O1 C18 H18B 109.5 . .
H18A C18 H18B 109.5 . .
O1 C18 H18C 109.5 . .
H18A C18 H18C 109.5 . .
H18B C18 H18C 109.5 . .
C21 O2 Mo1 141.8(2) . .
O2 C21 C22 114.4(3) . .
O2 C21 C24 107.7(3) . .
C22 C21 C24 109.9(3) . .
O2 C21 C23 106.0(3) . .
C22 C21 C23 108.0(3) . .
C24 C21 C23 110.9(3) . .
C21 C22 H22A 109.5 . .
C21 C22 H22B 109.5 . .
H22A C22 H22B 109.5 . .
C21 C22 H22C 109.5 . .
H22A C22 H22C 109.5 . .
H22B C22 H22C 109.5 . .
F2 C23 F1 107.5(3) . .
F2 C23 F3 107.1(3) . .
F1 C23 F3 106.7(3) . .
F2 C23 C21 110.4(3) . .
F1 C23 C21 112.4(3) . .
F3 C23 C21 112.4(3) . .
F4 C24 F5 107.0(4) . .
F4 C24 F6 107.2(3) . .
F5 C24 F6 105.9(3) . .
F4 C24 C21 113.1(3) . .
F5 C24 C21 110.1(3) . .
F6 C24 C21 113.0(3) . .
C31 O3 Mo1 141.4(2) . .
O3 C31 C32 114.4(3) . .
O3 C31 C33 107.7(3) . .
C32 C31 C33 110.2(3) . .
O3 C31 C34 105.7(3) . .
C32 C31 C34 108.9(3) . .
C33 C31 C34 109.8(3) . .
C31 C32 H32A 109.5 . .
C31 C32 H32B 109.5 . .
H32A C32 H32B 109.5 . .
C31 C32 H32C 109.5 . .
H32A C32 H32C 109.5 . .
H32B C32 H32C 109.5 . .
F8 C33 F7 106.8(4) . .
F8 C33 F9 107.6(3) . .
F7 C33 F9 106.8(3) . .
F8 C33 C31 113.5(3) . .
F7 C33 C31 109.9(3) . .
F9 C33 C31 111.9(4) . .
F12 C34 F10 106.9(3) . .
F12 C34 F11 107.0(4) . .
F10 C34 F11 106.9(3) . .
F12 C34 C31 109.8(3) . .
F10 C34 C31 113.3(3) . .
F11 C34 C31 112.6(3) . .
C41 O4 C44 104.6(4) . .
C41 O4 Mo1 121.1(7) . 2_655
C44 O4 Mo1 120.9(9) . 2_655
C41 O4 Mo1 117.2(9) . .
C44 O4 Mo1 112.4(7) . .
Mo1 O4 Mo1 79.31(8) 2_655 .
O4 C41 C42 101.5(14) . .
O4 C41 H41A 111.5 . .
C42 C41 H41A 111.5 . .
O4 C41 H41B 111.5 . .
C42 C41 H41B 111.5 . .
H41A C41 H41B 109.3 . .
C43 C42 C41 104.1(8) . .
C43 C42 H42A 110.9 . .
C41 C42 H42A 110.9 . .
C43 C42 H42B 110.9 . .
C41 C42 H42B 110.9 . .
H42A C42 H42B 109.0 . .
C44 C43 C42 104.9(9) . .
C44 C43 H43A 110.8 . .
C42 C43 H43A 110.8 . .
C44 C43 H43B 110.8 . .
C42 C43 H43B 110.8 . .
H43A C43 H43B 108.8 . .
C43 C44 O4 102.2(10) . .
C43 C44 H44A 111.3 . .
O4 C44 H44A 111.3 . .
C43 C44 H44B 111.3 . .
O4 C44 H44B 111.3 . .
H44A C44 H44B 109.2 . .
Mo1 O5 Mo1 99.53(8) 2_655 .
Mo1 O5 H5 117(3) 2_655 .
Mo1 O5 H5 122(3) . .
C4S O1S C1S 107.7(6) . .
O1S C1S C2S 104.5(6) . .
O1S C1S H1S1 110.8 . .
C2S C1S H1S1 110.8 . .
O1S C1S H1S2 110.8 . .
C2S C1S H1S2 110.8 . .
H1S1 C1S H1S2 108.9 . .
C1S C2S C3S 102.0(6) . .
C1S C2S H2S1 111.4 . .
C3S C2S H2S1 111.4 . .
C1S C2S H2S2 111.4 . .
C3S C2S H2S2 111.4 . .
H2S1 C2S H2S2 109.2 . .
C4S C3S C2S 103.8(6) . .
C4S C3S H3S1 111.0 . .
C2S C3S H3S1 111.0 . .
C4S C3S H3S2 111.0 . .
C2S C3S H3S2 111.0 . .
H3S1 C3S H3S2 109.0 . .
O1S C4S C3S 107.8(5) . .
O1S C4S H4S1 110.1 . .
C3S C4S H4S1 110.1 . .
O1S C4S H4S2 110.1 . .
C3S C4S H4S2 110.1 . .
H4S1 C4S H4S2 108.5 . .
C4T O1T C1T 108.9(6) . .
O1T C1T C2T 107.6(8) . .
O1T C1T H1T1 110.2 . .
C2T C1T H1T1 110.2 . .
O1T C1T H1T2 110.2 . .
C2T C1T H1T2 110.2 . .
H1T1 C1T H1T2 108.5 . .
C1T C2T C3T 103.6(7) . .
C1T C2T H2T1 111.0 . .
C3T C2T H2T1 111.0 . .
C1T C2T H2T2 111.0 . .
C3T C2T H2T2 111.0 . .
H2T1 C2T H2T2 109.0 . .
C4T C3T C2T 104.6(6) . .
C4T C3T H3T1 110.8 . .
C2T C3T H3T1 110.8 . .
C4T C3T H3T2 110.8 . .
C2T C3T H3T2 110.8 . .
H3T1 C3T H3T2 108.9 . .
O1T C4T C3T 108.7(6) . .
O1T C4T H4T1 109.9 . .
C3T C4T H4T1 109.9 . .
O1T C4T H4T2 109.9 . .
C3T C4T H4T2 109.9 . .
H4T1 C4T H4T2 108.3 . .
C6S C5S H5S1 109.5 . .
C6S C5S H5S2 109.5 . .
H5S1 C5S H5S2 109.5 . .
C6S C5S H5S3 109.5 . .
H5S1 C5S H5S3 109.5 . .
H5S2 C5S H5S3 109.5 . .
C5S C6S C7S 113.3(9) . .
C5S C6S H6S1 108.9 . .
C7S C6S H6S1 108.9 . .
C5S C6S H6S2 108.9 . .
C7S C6S H6S2 108.9 . .
H6S1 C6S H6S2 107.7 . .
C6S C7S C8S 113.1(9) . .
C6S C7S H7S1 109.0 . .
C8S C7S H7S1 109.0 . .
C6S C7S H7S2 109.0 . .
C8S C7S H7S2 109.0 . .
H7S1 C7S H7S2 107.8 . .
C9S C8S C7S 112.8(10) . .
C9S C8S H8S1 109.0 . .
C7S C8S H8S1 109.0 . .
C9S C8S H8S2 109.0 . .
C7S C8S H8S2 109.0 . .
H8S1 C8S H8S2 107.8 . .
C8S C9S H9S1 109.5 . .
C8S C9S H9S2 109.5 . .
H9S1 C9S H9S2 109.5 . .
C8S C9S H9S3 109.5 . .
H9S1 C9S H9S3 109.5 . .
H9S2 C9S H9S3 109.5 . .
C11S C10S H10A 109.5 . .
C11S C10S H10B 109.5 . .
H10A C10S H10B 109.5 . .
C11S C10S H10C 109.5 . .
H10A C10S H10C 109.5 . .
H10B C10S H10C 109.5 . .
C12S C11S C10S 112.2(17) . .
C12S C11S H11A 109.2 . .
C10S C11S H11A 109.2 . .
C12S C11S H11B 109.2 . .
C10S C11S H11B 109.2 . .
H11A C11S H11B 107.9 . .
C13S C12S C11S 112.6(18) . .
C13S C12S H12A 109.1 . .
C11S C12S H12A 109.1 . .
C13S C12S H12B 109.1 . .
C11S C12S H12B 109.1 . .
H12A C12S H12B 107.8 . .
C12S C13S C14S 113.1(18) . .
C12S C13S H13A 109.0 . .
C14S C13S H13A 109.0 . .
C12S C13S H13B 109.0 . .
C14S C13S H13B 109.0 . .
H13A C13S H13B 107.8 . .
C13S C14S H14A 109.5 . .
C13S C14S H14B 109.5 . .
H14A C14S H14B 109.5 . .
C13S C14S H14C 109.5 . .
H14A C14S H14C 109.5 . .
H14B C14S H14C 109.5 . .
C11T C10T H10D 109.5 . .
C11T C10T H10E 109.5 . .
H10D C10T H10E 109.5 . .
C11T C10T H10F 109.5 . .
H10D C10T H10F 109.5 . .
H10E C10T H10F 109.5 . .
C12T C11T C10T 112.1(18) . .
C12T C11T H11C 109.2 . .
C10T C11T H11C 109.2 . .
C12T C11T H11D 109.2 . .
C10T C11T H11D 109.2 . .
H11C C11T H11D 107.9 . .
C11T C12T C13T 111.9(18) . .
C11T C12T H12C 109.2 . .
C13T C12T H12C 109.2 . .
C11T C12T H12D 109.2 . .
C13T C12T H12D 109.2 . .
H12C C12T H12D 107.9 . .
C14T C13T C12T 111.8(18) . .
C14T C13T H13C 109.3 . .
C12T C13T H13C 109.3 . .
C14T C13T H13D 109.3 . .
C12T C13T H13D 109.3 . .
H13C C13T H13D 107.9 . .
C13T C14T H14D 109.5 . .
C13T C14T H14E 109.5 . .
H14D C14T H14E 109.5 . .
C13T C14T H14F 109.5 . .
H14D C14T H14F 109.5 . .
H14E C14T H14F 109.5 . .

loop_
_geom_bond_atom_site_label_1
_geom_bond_atom_site_label_2
_geom_bond_distance
_geom_bond_site_symmetry_2
Mo1 C11 1.755(3) .
Mo1 O2 1.937(2) .
Mo1 O3 1.938(2) .
Mo1 O5 2.076(2) 2_655
Mo1 O5 2.078(2) .
Mo1 O4 2.485(2) .
Mo1 Mo1 3.1714(5) 2_655
C11 C12 1.451(4) .
C12 C17 1.395(4) .
C12 C13 1.403(4) .
C13 C14 1.386(5) .
C13 H13 0.9500 .
C14 C15 1.392(5) .
C14 H14 0.9500 .
C15 O1 1.363(4) .
C15 C16 1.390(5) .
C16 C17 1.391(4) .
C16 H16 0.9500 .
C17 H17 0.9500 .
O1 C18 1.426(5) .
C18 H18A 0.9800 .
C18 H18B 0.9800 .
C18 H18C 0.9800 .
O2 C21 1.387(4) .
C21 C22 1.526(5) .
C21 C24 1.532(5) .
C21 C23 1.546(5) .
C22 H22A 0.9800 .
C22 H22B 0.9800 .
C22 H22C 0.9800 .
C23 F2 1.323(5) .
C23 F1 1.342(4) .
C23 F3 1.342(5) .
C24 F4 1.333(5) .
C24 F5 1.335(5) .
C24 F6 1.345(4) .
O3 C31 1.382(4) .
C31 C32 1.528(5) .
C31 C33 1.537(5) .
C31 C34 1.548(5) .
C32 H32A 0.9800 .
C32 H32B 0.9800 .
C32 H32C 0.9800 .
C33 F8 1.331(5) .
C33 F7 1.337(4) .
C33 F9 1.343(5) .
C34 F12 1.330(5) .
C34 F10 1.331(5) .
C34 F11 1.343(4) .
O4 C41 1.40(2) .
O4 C44 1.53(2) .
C41 C42 1.55(2) .
C41 H41A 0.9900 .
C41 H41B 0.9900 .
C42 C43 1.531(9) .
C42 H42A 0.9900 .
C42 H42B 0.9900 .
C43 C44 1.53(2) .
C43 H43A 0.9900 .
C43 H43B 0.9900 .
C44 H44A 0.9900 .
C44 H44B 0.9900 .
O5 H5 0.82(2) .
O1S C4S 1.404(7) .
O1S C1S 1.419(7) .
C1S C2S 1.504(9) .
C1S H1S1 0.9900 .
C1S H1S2 0.9900 .
C2S C3S 1.533(12) .
C2S H2S1 0.9900 .
C2S H2S2 0.9900 .
C3S C4S 1.511(8) .
C3S H3S1 0.9900 .
C3S H3S2 0.9900 .
C4S H4S1 0.9900 .
C4S H4S2 0.9900 .
O1T C4T 1.366(7) .
O1T C1T 1.422(8) .
C1T C2T 1.491(10) .
C1T H1T1 0.9900 .
C1T H1T2 0.9900 .
C2T C3T 1.522(13) .
C2T H2T1 0.9900 .
C2T H2T2 0.9900 .
C3T C4T 1.519(9) .
C3T H3T1 0.9900 .
C3T H3T2 0.9900 .
C4T H4T1 0.9900 .
C4T H4T2 0.9900 .
C5S C6S 1.506(10) .
C5S H5S1 0.9800 .
C5S H5S2 0.9800 .
C5S H5S3 0.9800 .
C6S C7S 1.513(8) .
C6S H6S1 0.9900 .
C6S H6S2 0.9900 .
C7S C8S 1.519(10) .
C7S H7S1 0.9900 .
C7S H7S2 0.9900 .
C8S C9S 1.511(10) .
C8S H8S1 0.9900 .
C8S H8S2 0.9900 .
C9S H9S1 0.9800 .
C9S H9S2 0.9800 .
C9S H9S3 0.9800 .
C10S C11S 1.509(12) .
C10S H10A 0.9800 .
C10S H10B 0.9800 .
C10S H10C 0.9800 .
C11S C12S 1.508(12) .
C11S H11A 0.9900 .
C11S H11B 0.9900 .
C12S C13S 1.508(12) .
C12S H12A 0.9900 .
C12S H12B 0.9900 .
C13S C14S 1.508(12) .
C13S H13A 0.9900 .
C13S H13B 0.9900 .
C14S H14A 0.9800 .
C14S H14B 0.9800 .
C14S H14C 0.9800 .
C10T C11T 1.511(12) .
C10T H10D 0.9800 .
C10T H10E 0.9800 .
C10T H10F 0.9800 .
C11T C12T 1.511(12) .
C11T H11C 0.9900 .
C11T H11D 0.9900 .
C12T C13T 1.512(12) .
C12T H12C 0.9900 .
C12T H12D 0.9900 .
C13T C14T 1.511(12) .
C13T H13C 0.9900 .
C13T H13D 0.9900 .
C14T H14D 0.9800 .
C14T H14E 0.9800 .
C14T H14F 0.9800 .

loop_
_geom_hbond_atom_site_label_D
_geom_hbond_atom_site_label_H
_geom_hbond_atom_site_label_A
_geom_hbond_distance_DH
_geom_hbond_distance_HA
_geom_hbond_distance_DA
_geom_hbond_angle_DHA
_geom_hbond_publ_flag
O5 H5 O1S^a 0.82(2) 1.94(2) 2.760(6) 170(4) yes
O5 H5 O1T^b 0.82(2) 1.90(2) 2.718(6) 171(4) yes
